data_4339379
loop_
_publ_author_name
'Liu, Jing-Xin'
'Long, La-Sheng'
'Huang, Rong-Bin'
'Zheng, Lan-Sun'

_publ_section_title
;
 Interesting anion-inclusion behavior of cucurbit[5]uril and its
 lanthanide-capped molecular capsule.
;
_journal_issue 24
_journal_name_full 'Inorganic chemistry'
_journal_page_first 10168
_journal_page_last 10173
_journal_paper_doi 10.1021/ic701236v
_journal_volume 46
_journal_year 2007
_chemical_formula_sum 'C30 H52 Cl3 La2 N23 O30'
_chemical_formula_weight 1599.12
_chemical_name_systematic
; 
 ? 
;
_space_group_IT_number 14
_symmetry_cell_setting monoclinic
_symmetry_space_group_name_Hall '-P 2ybc'
_symmetry_space_group_name_H-M 'P 1 21/c 1'
_atom_sites_solution_hydrogens geom
_atom_sites_solution_primary direct
_atom_sites_solution_secondary difmap
_audit_creation_method SHELXL-97
_cell_angle_alpha 90.00
_cell_angle_beta 107.018(9)
_cell_angle_gamma 90.00
_cell_formula_units_Z 4
_cell_length_a 14.777(5)
_cell_length_b 17.190(5)
_cell_length_c 22.242(7)
_cell_measurement_temperature 298(2)
_cell_volume 5402(3)
_computing_cell_refinement 'SHELXTL-Plus (Sheldrick, 1990)'
_computing_data_collection 'SHELXTL-Plus (Sheldrick, 1990)'
_computing_data_reduction 'SHELXTL-Plus (Sheldrick, 1990)'
_computing_molecular_graphics 'SHELXTL, V.5.0 (Sheldrick, 1997)'
_computing_publication_material 'SHELXL-97 (Sheldrick, 1997)'
_computing_structure_refinement 'SHELXL-97 (Sheldrick, 1997)'
_computing_structure_solution 'SHELXS-97 (Sheldrick, 1990)'
_diffrn_ambient_temperature 298(2)
_diffrn_measured_fraction_theta_full 0.945
_diffrn_measured_fraction_theta_max 0.945
_diffrn_measurement_device_type 'Bruker Smart Apex CCD area detector'
_diffrn_measurement_method 'phi and omega scans'
_diffrn_radiation_monochromator graphite
_diffrn_radiation_source 'fine-focus sealed tube'
_diffrn_radiation_type MoK\a
_diffrn_radiation_wavelength 0.71073
_diffrn_reflns_av_R_equivalents 0.0485
_diffrn_reflns_av_sigmaI/netI 0.0462
_diffrn_reflns_limit_h_max 18
_diffrn_reflns_limit_h_min -18
_diffrn_reflns_limit_k_max 21
_diffrn_reflns_limit_k_min -21
_diffrn_reflns_limit_l_max 27
_diffrn_reflns_limit_l_min -27
_diffrn_reflns_number 36445
_diffrn_reflns_theta_full 26.00
_diffrn_reflns_theta_max 26.00
_diffrn_reflns_theta_min 1.52
_exptl_absorpt_coefficient_mu 1.824
_exptl_absorpt_correction_T_max 0.7118
_exptl_absorpt_correction_T_min 0.5364
_exptl_absorpt_correction_type sadabs
_exptl_crystal_colour colorless
_exptl_crystal_density_diffrn 1.966
_exptl_crystal_density_meas ?
_exptl_crystal_density_method 'not measured'
_exptl_crystal_description block
_exptl_crystal_F_000 3192
_exptl_crystal_size_max 0.39
_exptl_crystal_size_mid 0.27
_exptl_crystal_size_min 0.20
_refine_diff_density_max 2.458
_refine_diff_density_min -2.137
_refine_diff_density_rms 0.197
_refine_ls_extinction_method none
_refine_ls_goodness_of_fit_ref 1.090
_refine_ls_hydrogen_treatment mixed
_refine_ls_matrix_type full
_refine_ls_number_parameters 811
_refine_ls_number_reflns 10042
_refine_ls_number_restraints 0
_refine_ls_restrained_S_all 1.090
_refine_ls_R_factor_all 0.1077
_refine_ls_R_factor_gt 0.0967
_refine_ls_shift/su_max 0.001
_refine_ls_shift/su_mean 0.000
_refine_ls_structure_factor_coef Fsqd
_refine_ls_weighting_details 'calc w=1/[\s^2^(Fo^2^)+(0.1253P)^2^+56.5026P] where P=(Fo^2^+2Fc^2^)/3'
_refine_ls_weighting_scheme calc
_refine_ls_wR_factor_gt 0.2408
_refine_ls_wR_factor_ref 0.2495
_reflns_number_gt 8622
_reflns_number_total 10042
_reflns_threshold_expression >2sigma(I)
_cod_data_source_file ic701236v-file002.cif
_cod_data_source_block complex2
_cod_depositor_comments
;
The following automatic conversions were performed:

'_exptl_crystal_density_meas' value 'not measured' was changed to '?'
- the value is perceived as not measured.

Automatic conversion script
Id: cif_fix_values 3008 2015-01-20 13:52:24Z robertas 
;
_cod_original_cell_volume 5403(3)
_cod_original_sg_symbol_H-M P2(1)/c
_cod_database_code 4339379

loop_
_symmetry_equiv_pos_as_xyz
'x, y, z'
'-x, y+1/2, -z+1/2'
'-x, -y, -z'
'x, -y-1/2, z-1/2'

loop_
_atom_site_label
_atom_site_type_symbol
_atom_site_fract_x
_atom_site_fract_y
_atom_site_fract_z
_atom_site_U_iso_or_equiv
_atom_site_adp_type
_atom_site_occupancy
_atom_site_symmetry_multiplicity
_atom_site_calc_flag
_atom_site_refinement_flags
La1 La 0.44865(4) 0.22617(4) 0.45873(3) 0.0217(2) Uani 0.80 1 d P
La1' La 0.4301(4) 0.2801(4) 0.4569(2) 0.0806(14) Uani 0.20 1 d P
La2 La 0.05913(5) 0.27708(5) 0.59346(4) 0.0272(2) Uani 0.80 1 d P
La2' La 0.0508(5) 0.2346(6) 0.5965(3) 0.0906(18) Uani 0.20 1 d P
Cl1 Cl -0.2303(2) 0.2070(3) 0.42848(19) 0.0872(13) Uani 1 1 d .
Cl3 Cl 0.0248(2) 0.0383(2) 0.71209(15) 0.0647(8) Uani 1 1 d .
O1 O 0.3858(6) 0.3662(5) 0.4375(3) 0.0510(18) Uani 1 1 d .
O2 O 0.5153(5) 0.3099(4) 0.5584(3) 0.0414(15) Uani 1 1 d .
C1 C 0.0778(7) 0.0877(6) 0.5224(5) 0.043(2) Uani 1 1 d .
N1 N 0.1485(7) 0.0368(5) 0.5476(5) 0.051(2) Uani 1 1 d .
N2 N 0.0603(7) 0.0802(6) 0.4564(5) 0.052(2) Uani 1 1 d .
C2 C 0.0609(7) 0.3059(8) 0.3409(5) 0.050(3) Uani 1 1 d .
H2A H 0.0195 0.3294 0.3026 0.059 Uiso 1 1 calc R
N3 N 0.4887(6) 0.3056(6) 0.6545(4) 0.044(2) Uani 1 1 d .
C3 C -0.0117(7) 0.1260(7) 0.4136(5) 0.047(3) Uani 1 1 d .
H3A H -0.0623 0.1348 0.4325 0.056 Uiso 1 1 calc R
H3B H -0.0379 0.0959 0.3756 0.056 Uiso 1 1 calc R
O3 O 0.1963(5) 0.3502(5) 0.6655(4) 0.0504(18) Uani 1 1 d .
N4 N 0.2396(7) 0.4191(6) 0.4094(4) 0.051(2) Uani 1 1 d .
C4 C 0.2072(7) 0.2450(7) 0.3529(4) 0.041(2) Uani 1 1 d .
O4 O 0.0739(5) 0.4139(4) 0.5447(4) 0.0520(19) Uani 1 1 d .
O5 O 0.4922(5) 0.1416(5) 0.5608(3) 0.0464(17) Uani 1 1 d .
N5 N 0.1946(7) 0.0744(6) 0.4135(4) 0.051(2) Uani 1 1 d .
C5 C 0.2839(8) 0.0701(6) 0.4549(6) 0.051(3) Uani 1 1 d .
N6 N 0.1079(6) 0.4462(6) 0.4531(5) 0.053(2) Uani 1 1 d .
O6 O 0.1756(5) 0.1797(5) 0.6671(4) 0.0521(19) Uani 1 1 d .
C6 C 0.0498(7) 0.2146(8) 0.3409(5) 0.050(3) Uani 1 1 d .
H6A H 0.0036 0.1957 0.3025 0.060 Uiso 1 1 calc R
N7 N 0.3992(6) 0.0632(5) 0.6041(5) 0.048(2) Uani 1 1 d .
C7 C 0.2450(8) 0.4888(6) 0.6081(6) 0.051(3) Uani 1 1 d .
H7A H 0.1920 0.4923 0.6254 0.061 Uiso 1 1 calc R
H7B H 0.2784 0.5381 0.6160 0.061 Uiso 1 1 calc R
O8 O 0.3504(6) 0.0998(5) 0.4448(4) 0.0511(19) Uani 1 1 d .
N8 N 0.1455(6) 0.1873(7) 0.3463(4) 0.050(2) Uani 1 1 d .
C8 C 0.1233(8) 0.0336(7) 0.4387(6) 0.057(3) Uani 1 1 d .
H8A H 0.0908 -0.0079 0.4103 0.068 Uiso 1 1 calc R
O9 O 0.2936(5) 0.2353(5) 0.3626(3) 0.0432(17) Uani 1 1 d .
C9 C 0.2521(6) 0.1505(6) 0.6705(5) 0.040(2) Uani 1 1 d .
N9 N 0.3090(7) 0.4272(5) 0.6416(5) 0.048(2) Uani 1 1 d .
O10 O 0.0348(5) 0.1278(5) 0.5494(4) 0.0508(18) Uani 1 1 d .
C10 C 0.4123(8) 0.4253(6) 0.6513(5) 0.048(3) Uani 1 1 d .
H10A H 0.4438 0.4725 0.6720 0.058 Uiso 1 1 calc R
N10 N 0.2087(7) 0.4780(5) 0.5414(5) 0.048(2) Uani 1 1 d .
N11 N 0.3424(7) 0.4586(6) 0.4984(5) 0.056(2) Uani 1 1 d .
C11 C 0.3651(8) 0.0610(6) 0.6576(6) 0.050(3) Uani 1 1 d .
H11A H 0.3813 0.0123 0.6812 0.060 Uiso 1 1 calc R
O7 O -0.0051(5) 0.2734(5) 0.4762(3) 0.0465(18) Uani 1 1 d .
N12 N 0.3538(6) 0.3203(5) 0.6972(4) 0.043(2) Uani 1 1 d .
N16 N 0.2817(7) 0.0265(5) 0.5038(5) 0.051(2) Uani 1 1 d .
N13 N 0.1607(7) 0.3126(7) 0.3438(4) 0.057(3) Uani 1 1 d .
C12 C 0.2084(10) 0.3880(8) 0.3470(5) 0.059(3) Uani 1 1 d .
H12A H 0.2627 0.3820 0.3312 0.071 Uiso 1 1 calc R
H12B H 0.1654 0.4247 0.3200 0.071 Uiso 1 1 calc R
C13 C 0.4557(6) 0.1236(6) 0.6035(4) 0.037(2) Uani 1 1 d .
N14 N 0.4391(6) 0.4063(5) 0.5955(4) 0.044(2) Uani 1 1 d .
C14 C 0.4164(7) 0.1331(7) 0.6960(5) 0.047(3) Uani 1 1 d .
H14A H 0.4582 0.1178 0.7372 0.057 Uiso 1 1 calc R
C15 C 0.4399(7) 0.3534(7) 0.6933(5) 0.047(3) Uani 1 1 d .
H15A H 0.4826 0.3663 0.7348 0.056 Uiso 1 1 calc R
N15 N 0.2654(6) 0.0811(6) 0.6450(5) 0.053(2) Uani 1 1 d .
C16 C 0.1265(8) 0.4430(6) 0.5163(6) 0.046(3) Uani 1 1 d .
N17 N 0.0357(7) 0.3291(6) 0.3947(4) 0.049(2) Uani 1 1 d .
C17 C 0.5308(7) 0.2307(7) 0.6738(5) 0.047(3) Uani 1 1 d .
H17A H 0.5821 0.2231 0.6555 0.056 Uiso 1 1 calc R
H17B H 0.5580 0.2310 0.7192 0.056 Uiso 1 1 calc R
N18 N 0.0189(6) 0.2008(6) 0.3962(4) 0.042(2) Uani 1 1 d .
C18 C 0.3301(7) 0.4113(5) 0.4479(4) 0.0329(19) Uani 1 1 d .
C19 C 0.1856(8) 0.4754(7) 0.4342(5) 0.049(3) Uani 1 1 d .
H19A H 0.1662 0.5197 0.4056 0.059 Uiso 1 1 calc R
N19 N 0.4686(6) 0.1672(6) 0.6572(4) 0.049(2) Uani 1 1 d .
C20 C 0.0139(6) 0.2679(7) 0.4260(5) 0.041(2) Uani 1 1 d .
N20 N 0.3375(6) 0.1807(6) 0.7018(4) 0.046(2) Uani 1 1 d .
C21 C 0.4824(6) 0.3406(6) 0.5978(5) 0.037(2) Uani 1 1 d .
C22 C 0.3473(9) 0.2523(8) 0.7353(5) 0.051(3) Uani 1 1 d .
H22A H 0.4037 0.2499 0.7711 0.061 Uiso 1 1 calc R
H22B H 0.2934 0.2588 0.7514 0.061 Uiso 1 1 calc R
C23 C 0.2566(8) 0.5008(6) 0.4966(6) 0.052(3) Uani 1 1 d .
H23A H 0.2670 0.5572 0.4975 0.063 Uiso 1 1 calc R
C24 C 0.3691(9) 0.0085(6) 0.5529(7) 0.056(3) Uani 1 1 d .
H24A H 0.3616 -0.0419 0.5704 0.068 Uiso 1 1 calc R
H24B H 0.4195 0.0037 0.5333 0.068 Uiso 1 1 calc R
C25 C 0.2778(7) 0.3649(6) 0.6664(5) 0.042(2) Uani 1 1 d .
C26 C 0.4319(8) 0.4615(6) 0.5451(5) 0.048(3) Uani 1 1 d .
H26A H 0.4420 0.5135 0.5627 0.058 Uiso 1 1 calc R
H26B H 0.4813 0.4508 0.5256 0.058 Uiso 1 1 calc R
C27 C 0.1870(8) 0.0284(6) 0.6157(6) 0.051(3) Uani 1 1 d .
H27A H 0.2087 -0.0247 0.6250 0.062 Uiso 1 1 calc R
H27B H 0.1365 0.0372 0.6346 0.062 Uiso 1 1 calc R
C28 C 0.1723(9) 0.1050(9) 0.3526(6) 0.070(4) Uani 1 1 d .
H28A H 0.1206 0.0748 0.3258 0.084 Uiso 1 1 calc R
H28B H 0.2266 0.0980 0.3371 0.084 Uiso 1 1 calc R
C29 C 0.1900(8) -0.0004(6) 0.5023(6) 0.053(3) Uani 1 1 d .
H29A H 0.1869 -0.0573 0.5039 0.064 Uiso 1 1 calc R
C30 C 0.0251(8) 0.4097(8) 0.4117(6) 0.061(3) Uani 1 1 d .
H30A H 0.0049 0.4400 0.3733 0.073 Uiso 1 1 calc R
H30B H -0.0253 0.4120 0.4315 0.073 Uiso 1 1 calc R
O1W O 0.6216(5) 0.1908(5) 0.5005(4) 0.058(2) Uani 1 1 d .
O2W O -0.1185(6) 0.2939(8) 0.5513(5) 0.086(4) Uani 1 1 d .
O7W O 0.0054(7) 0.3809(6) 0.6597(5) 0.077(3) Uani 1 1 d .
O6W O -0.0100(8) 0.2060(7) 0.6680(5) 0.081(3) Uani 1 1 d .
O5W O 0.4783(6) 0.1258(5) 0.3817(5) 0.066(2) Uani 1 1 d .
O3W O 0.7257(7) 0.3206(7) 0.5936(5) 0.081(3) Uani 1 1 d .
O4W O 0.1222(8) 0.5094(7) 0.7176(5) 0.086(3) Uani 1 1 d .
N03 N 0.3604(6) 0.5126(6) 0.7906(4) 0.0366(19) Uani 1 1 d .
O01 O 0.5855(7) 0.3417(6) 0.4475(4) 0.067(2) Uani 1 1 d .
N01 N 0.5608(7) 0.3329(5) 0.3885(5) 0.049(2) Uani 1 1 d .
O02 O 0.5045(7) 0.2795(6) 0.3674(4) 0.069(3) Uani 1 1 d .
O03 O 0.5882(9) 0.3747(7) 0.3546(5) 0.094(4) Uani 1 1 d .
N02 N 0.6611(7) 0.4536(8) 0.6916(5) 0.062(3) Uani 1 1 d .
O04 O 0.6658(11) 0.4535(7) 0.6351(6) 0.105(4) Uani 1 1 d .
O06 O 0.6163(12) 0.4993(12) 0.7086(7) 0.139(7) Uani 1 1 d .
O05 O 0.6942(12) 0.4009(17) 0.7240(10) 0.208(13) Uani 1 1 d .
O07 O 0.3527(15) 0.4960(13) 0.8317(12) 0.176(9) Uani 1 1 d .
O08 O 0.429(2) 0.4992(13) 0.7760(9) 0.188(11) Uani 1 1 d .
O09 O 0.3048(16) 0.5723(17) 0.7645(11) 0.189(9) Uani 1 1 d .
O10W O 0.6183(7) 0.3628(8) 0.8201(6) 0.090(3) Uani 1 1 d .
O8W O 0.2782(8) 0.6010(7) 0.8993(6) 0.092(3) Uani 1 1 d .
O9W O -0.1131(8) 0.1115(7) 0.2275(6) 0.091(3) Uani 1 1 d .
O11W O 0.8175(9) 0.2132(7) 0.6862(8) 0.101(4) Uani 1 1 d .
Cl5 Cl 0.2567(9) 0.2525(6) 0.5268(4) 0.239(8) Uani 1 1 d .

loop_
_atom_site_aniso_label
_atom_site_aniso_U_11
_atom_site_aniso_U_22
_atom_site_aniso_U_33
_atom_site_aniso_U_23
_atom_site_aniso_U_13
_atom_site_aniso_U_12
La1 0.0195(3) 0.0278(4) 0.0198(3) -0.0036(2) 0.0090(2) -0.0003(2)
La1' 0.062(3) 0.118(5) 0.056(3) 0.003(3) 0.0081(19) 0.000(3)
La2 0.0227(3) 0.0299(4) 0.0333(4) -0.0024(3) 0.0151(3) -0.0011(3)
La2' 0.086(4) 0.116(5) 0.083(4) -0.004(4) 0.047(3) 0.005(4)
Cl1 0.0473(17) 0.147(4) 0.069(2) -0.019(2) 0.0191(15) -0.007(2)
Cl3 0.072(2) 0.0614(18) 0.0587(17) 0.0001(14) 0.0165(15) -0.0155(15)
O1 0.053(4) 0.065(5) 0.038(4) 0.001(4) 0.018(3) -0.001(4)
O2 0.038(4) 0.048(4) 0.040(4) -0.007(3) 0.014(3) -0.004(3)
C1 0.035(5) 0.031(5) 0.064(7) 0.003(5) 0.017(5) -0.008(4)
N1 0.062(6) 0.037(5) 0.062(6) -0.001(4) 0.033(5) -0.010(4)
N2 0.045(5) 0.055(6) 0.057(6) -0.017(5) 0.018(4) -0.024(4)
C2 0.038(5) 0.075(8) 0.028(5) 0.020(5) -0.004(4) 0.000(5)
N3 0.039(4) 0.065(6) 0.029(4) -0.008(4) 0.010(3) -0.006(4)
C3 0.030(5) 0.064(7) 0.046(6) -0.005(5) 0.013(4) -0.019(5)
O3 0.043(4) 0.061(5) 0.050(4) -0.008(4) 0.017(3) 0.003(4)
N4 0.054(5) 0.049(5) 0.049(5) 0.012(4) 0.015(4) 0.007(4)
C4 0.029(5) 0.080(8) 0.017(4) -0.006(4) 0.009(3) -0.012(5)
O4 0.043(4) 0.039(4) 0.073(5) -0.003(4) 0.015(4) 0.005(3)
O5 0.039(4) 0.051(4) 0.048(4) 0.003(3) 0.010(3) 0.003(3)
N5 0.053(5) 0.054(5) 0.046(5) -0.014(4) 0.015(4) 0.001(4)
C5 0.053(6) 0.044(6) 0.071(7) -0.034(6) 0.039(6) -0.018(5)
N6 0.042(5) 0.054(5) 0.059(6) 0.018(5) 0.010(4) 0.017(4)
O6 0.039(4) 0.059(5) 0.065(5) 0.010(4) 0.025(3) -0.002(3)
C6 0.030(5) 0.091(9) 0.024(4) -0.016(5) 0.003(4) -0.021(5)
N7 0.045(5) 0.036(4) 0.067(6) 0.012(4) 0.023(4) 0.009(4)
C7 0.057(7) 0.030(5) 0.077(8) -0.009(5) 0.036(6) -0.004(5)
O8 0.059(5) 0.053(4) 0.050(4) -0.020(4) 0.030(4) -0.019(4)
N8 0.038(5) 0.079(7) 0.034(4) -0.022(5) 0.011(4) -0.012(5)
C8 0.053(7) 0.043(6) 0.077(8) -0.020(6) 0.023(6) -0.032(5)
O9 0.034(4) 0.075(5) 0.025(3) -0.005(3) 0.015(3) -0.010(3)
C9 0.029(5) 0.047(5) 0.047(5) 0.020(5) 0.015(4) -0.001(4)
N9 0.052(5) 0.039(5) 0.060(6) -0.019(4) 0.030(4) -0.010(4)
O10 0.043(4) 0.059(5) 0.054(4) -0.001(4) 0.019(3) -0.011(4)
C10 0.052(6) 0.043(6) 0.056(6) -0.025(5) 0.025(5) -0.015(5)
N10 0.055(5) 0.031(4) 0.065(6) -0.005(4) 0.028(5) -0.007(4)
N11 0.047(5) 0.041(5) 0.086(7) -0.003(5) 0.027(5) 0.002(4)
C11 0.046(6) 0.040(6) 0.063(7) 0.024(5) 0.016(5) 0.009(5)
O7 0.025(3) 0.070(5) 0.046(4) -0.010(4) 0.013(3) -0.005(3)
N12 0.039(4) 0.053(5) 0.039(4) -0.018(4) 0.013(4) -0.005(4)
N16 0.058(6) 0.036(4) 0.068(6) -0.005(4) 0.030(5) -0.002(4)
N13 0.046(5) 0.090(8) 0.033(5) -0.001(5) 0.007(4) -0.022(6)
C12 0.071(8) 0.070(8) 0.034(5) 0.022(5) 0.012(5) -0.007(6)
C13 0.022(4) 0.055(6) 0.035(5) 0.005(4) 0.007(4) 0.014(4)
N14 0.046(5) 0.051(5) 0.040(4) -0.018(4) 0.020(4) -0.022(4)
C14 0.041(5) 0.060(7) 0.040(5) 0.032(5) 0.011(4) 0.017(5)
C15 0.039(5) 0.067(7) 0.033(5) -0.025(5) 0.009(4) -0.017(5)
N15 0.042(5) 0.044(5) 0.074(7) 0.010(5) 0.017(5) 0.003(4)
C16 0.046(6) 0.031(5) 0.075(8) 0.009(5) 0.039(6) 0.008(4)
N17 0.053(5) 0.055(5) 0.037(4) 0.016(4) 0.011(4) 0.016(4)
C17 0.031(5) 0.070(7) 0.037(5) 0.012(5) 0.007(4) 0.007(5)
N18 0.035(4) 0.057(5) 0.033(4) -0.005(4) 0.007(3) -0.019(4)
C18 0.045(5) 0.027(4) 0.029(4) 0.011(4) 0.014(4) 0.003(4)
C19 0.053(6) 0.051(6) 0.047(6) 0.027(5) 0.020(5) 0.012(5)
N19 0.038(4) 0.071(6) 0.036(4) 0.004(4) 0.010(4) 0.002(4)
C20 0.023(4) 0.061(6) 0.036(5) -0.005(5) 0.003(4) 0.010(4)
N20 0.041(5) 0.064(6) 0.035(4) 0.014(4) 0.012(4) 0.008(4)
C21 0.026(4) 0.041(5) 0.044(5) -0.021(4) 0.008(4) -0.015(4)
C22 0.058(7) 0.080(8) 0.020(4) -0.001(5) 0.019(4) 0.000(6)
C23 0.060(7) 0.024(5) 0.086(8) -0.010(5) 0.041(6) -0.007(5)
C24 0.059(7) 0.034(5) 0.092(9) 0.001(6) 0.046(7) 0.007(5)
C25 0.040(5) 0.050(6) 0.037(5) -0.026(5) 0.012(4) -0.001(4)
C26 0.053(6) 0.044(6) 0.059(7) -0.014(5) 0.034(5) -0.021(5)
C27 0.051(6) 0.031(5) 0.075(8) 0.014(5) 0.024(6) -0.005(5)
C28 0.061(7) 0.101(11) 0.060(8) -0.054(8) 0.037(6) -0.024(7)
C29 0.049(6) 0.028(5) 0.085(9) -0.008(5) 0.022(6) -0.013(4)
C30 0.049(6) 0.066(8) 0.065(8) 0.030(6) 0.011(6) 0.027(6)
O1W 0.040(4) 0.074(6) 0.063(5) 0.016(4) 0.022(4) 0.005(4)
O2W 0.039(5) 0.156(11) 0.067(6) -0.027(6) 0.022(4) 0.002(6)
O7W 0.076(6) 0.072(6) 0.090(7) -0.016(5) 0.036(5) -0.010(5)
O6W 0.077(7) 0.091(7) 0.095(8) 0.041(6) 0.057(6) 0.028(6)
O5W 0.063(5) 0.061(5) 0.087(6) -0.011(5) 0.044(5) -0.010(4)
O3W 0.051(5) 0.104(8) 0.088(7) -0.027(6) 0.019(5) -0.018(5)
O4W 0.098(8) 0.102(8) 0.067(6) 0.016(6) 0.040(6) 0.016(7)
N03 0.037(4) 0.049(5) 0.031(4) 0.004(4) 0.021(4) 0.003(4)
O01 0.067(5) 0.085(6) 0.047(5) -0.022(4) 0.017(4) 0.004(5)
N01 0.057(5) 0.042(5) 0.054(5) -0.010(4) 0.025(4) -0.023(4)
O02 0.085(7) 0.082(7) 0.051(5) -0.019(4) 0.033(5) -0.039(5)
O03 0.111(9) 0.086(7) 0.084(7) 0.021(6) 0.027(6) -0.046(7)
N02 0.048(5) 0.083(8) 0.056(6) 0.016(6) 0.017(5) -0.027(5)
O04 0.178(13) 0.072(7) 0.095(8) 0.015(6) 0.085(9) 0.015(8)
O06 0.125(12) 0.187(17) 0.113(11) -0.086(12) 0.046(9) -0.005(11)
O05 0.111(12) 0.35(3) 0.174(17) 0.19(2) 0.050(11) 0.021(16)
O07 0.176(18) 0.152(17) 0.25(2) 0.055(18) 0.138(19) 0.062(14)
O08 0.25(3) 0.143(16) 0.117(14) 0.007(12) -0.032(16) -0.074(18)
O09 0.150(17) 0.22(3) 0.18(2) 0.020(18) 0.017(14) 0.021(17)
O10W 0.063(6) 0.112(9) 0.095(8) 0.039(7) 0.025(5) 0.013(6)
O8W 0.085(7) 0.084(7) 0.092(8) -0.010(6) 0.002(6) -0.007(6)
O9W 0.083(7) 0.091(8) 0.115(9) 0.019(7) 0.051(7) -0.002(6)
O11W 0.088(8) 0.074(7) 0.156(13) 0.008(7) 0.059(8) -0.005(6)
Cl5 0.319(16) 0.154(7) 0.152(8) 0.044(6) -0.075(9) -0.090(9)

loop_
_atom_type_symbol
_atom_type_description
_atom_type_scat_dispersion_real
_atom_type_scat_dispersion_imag
_atom_type_scat_source
C C 0.0033 0.0016 'International Tables Vol C Tables 4.2.6.8 and 6.1.1.4'
H H 0.0000 0.0000 'International Tables Vol C Tables 4.2.6.8 and 6.1.1.4'
N N 0.0061 0.0033 'International Tables Vol C Tables 4.2.6.8 and 6.1.1.4'
O O 0.0106 0.0060 'International Tables Vol C Tables 4.2.6.8 and 6.1.1.4'
Cl Cl 0.1484 0.1585 'International Tables Vol C Tables 4.2.6.8 and 6.1.1.4'
La La -0.2871 2.4523 'International Tables Vol C Tables 4.2.6.8 and 6.1.1.4'

loop_
_geom_angle_atom_site_label_1
_geom_angle_atom_site_label_2
_geom_angle_atom_site_label_3
_geom_angle
La1' La1 O1W 119.5(4)
La1' La1 O5W 136.2(4)
O1W La1 O5W 74.4(3)
La1' La1 O1 8.1(3)
O1W La1 O1 124.4(3)
O5W La1 O1 129.1(3)
La1' La1 O02 77.1(4)
O1W La1 O02 81.5(3)
O5W La1 O02 63.6(3)
O1 La1 O02 72.8(3)
La1' La1 O8 131.4(4)
O1W La1 O8 108.3(3)
O5W La1 O8 63.5(2)
O1 La1 O8 127.2(3)
O02 La1 O8 120.3(3)
La1' La1 O2 62.2(3)
O1W La1 O2 74.2(3)
O5W La1 O2 148.6(3)
O1 La1 O2 70.3(2)
O02 La1 O2 110.4(2)
O8 La1 O2 129.2(2)
La1' La1 O5 124.5(3)
O1W La1 O5 65.2(2)
O5W La1 O5 99.2(3)
O1 La1 O5 131.6(2)
O02 La1 O5 146.1(3)
O8 La1 O5 67.8(2)
O2 La1 O5 68.3(2)
La1' La1 O9 74.9(3)
O1W La1 O9 149.0(2)
O5W La1 O9 77.1(3)
O1 La1 O9 67.3(2)
O02 La1 O9 75.1(3)
O8 La1 O9 68.2(3)
O2 La1 O9 133.1(2)
O5 La1 O9 132.2(2)
La1' La1 O01 62.2(4)
O1W La1 O01 62.6(3)
O5W La1 O01 98.2(3)
O1 La1 O01 64.3(3)
O02 La1 O01 45.1(3)
O8 La1 O01 161.7(2)
O2 La1 O01 65.9(2)
O5 La1 O01 117.1(2)
O9 La1 O01 110.6(2)
La1 La1' O1 167.1(5)
La1 La1' O2 96.0(4)
O1 La1' O2 96.9(4)
La1 La1' O02 81.2(4)
O1 La1' O02 91.6(4)
O2 La1' O02 122.2(3)
La1 La1' O9 83.8(4)
O1 La1' O9 84.1(4)
O2 La1' O9 160.6(3)
O02 La1' O9 77.0(3)
La1 La1' O01 98.5(4)
O1 La1' O01 84.5(4)
O2 La1' O01 75.2(3)
O02 La1' O01 48.8(3)
O9 La1' O01 124.0(3)
La1 La1' C18 163.5(5)
O1 La1' C18 16.3(3)
O2 La1' C18 91.0(4)
O02 La1' C18 107.5(4)
O9 La1' C18 84.6(3)
O01 La1' C18 97.7(4)
La1 La1' N01 95.6(4)
O1 La1' N01 81.7(4)
O2 La1' N01 100.7(3)
O02 La1' N01 24.8(3)
O9 La1' N01 98.5(3)
O01 La1' N01 25.5(3)
C18 La1' N01 97.7(3)
La2' La2 O7 92.8(6)
La2' La2 O6W 49.6(5)
O7 La2 O6W 125.0(4)
La2' La2 O3 123.5(6)
O7 La2 O3 131.7(2)
O6W La2 O3 103.3(4)
La2' La2 O2W 88.0(6)
O7 La2 O2W 65.2(3)
O6W La2 O2W 73.8(4)
O3 La2 O2W 137.1(3)
La2' La2 O7W 122.5(5)
O7 La2 O7W 121.8(3)
O6W La2 O7W 72.9(4)
O3 La2 O7W 67.5(3)
O2W La2 O7W 71.0(3)
La2' La2 O6 53.9(6)
O7 La2 O6 128.1(3)
O6W La2 O6 66.0(3)
O3 La2 O6 70.1(3)
O2W La2 O6 136.8(4)
O7W La2 O6 110.0(3)
La2' La2 O4 161.7(6)
O7 La2 O4 69.2(3)
O6W La2 O4 144.0(3)
O3 La2 O4 70.6(3)
O2W La2 O4 86.9(4)
O7W La2 O4 72.1(3)
O6 La2 O4 135.6(2)
La2' La2 O10 26.7(5)
O7 La2 O10 68.4(3)
O6W La2 O10 75.1(3)
O3 La2 O10 133.8(2)
O2W La2 O10 87.8(3)
O7W La2 O10 145.4(3)
O6 La2 O10 67.4(3)
O4 La2 O10 135.3(3)
La2 La2' O10 144.0(7)
La2 La2' O6W 114.6(7)
O10 La2' O6W 99.4(6)
La2 La2' O6 110.5(7)
O10 La2' O6 86.0(5)
O6W La2' O6 79.6(4)
La2 La2' O2W 75.4(6)
O10 La2' O2W 101.2(4)
O6W La2' O2W 79.0(4)
O6 La2' O2W 158.3(4)
La2 La2' O7 70.9(5)
O10 La2' O7 76.0(3)
O6W La2' O7 138.5(5)
O6 La2' O7 139.5(4)
O2W La2' O7 62.1(3)
La2 La2' O3 44.5(5)
O10 La2' O3 142.8(4)
O6W La2' O3 99.8(5)
O6 La2' O3 66.5(3)
O2W La2' O3 113.6(5)
O7 La2' O3 108.4(4)
La2 La2' C1 134.1(6)
O10 La2' C1 14.9(3)
O6W La2' C1 111.2(5)
O6 La2' C1 79.8(4)
O2W La2' C1 111.7(4)
O7 La2' C1 73.6(3)
O3 La2' C1 128.8(3)
C18 O1 La1' 141.4(7)
C18 O1 La1 143.0(6)
La1' O1 La1 4.8(2)
C21 O2 La1' 125.2(6)
C21 O2 La1 135.7(6)
La1' O2 La1 21.79(19)
O10 C1 N1 128.1(11)
O10 C1 N2 127.1(10)
N1 C1 N2 104.7(10)
O10 C1 La2' 26.5(5)
N1 C1 La2' 120.7(7)
N2 C1 La2' 127.6(7)
C1 N1 C27 120.8(9)
C1 N1 C29 115.1(10)
C27 N1 C29 123.6(10)
C8 N2 C1 114.7(10)
C8 N2 C3 124.3(10)
C1 N2 C3 120.7(9)
N17 C2 N13 117.0(9)
N17 C2 C6 103.2(8)
N13 C2 C6 100.5(10)
C21 N3 C17 124.9(9)
C21 N3 C15 111.6(9)
C17 N3 C15 123.4(9)
N2 C3 N18 115.6(8)
C25 O3 La2 135.8(6)
C25 O3 La2' 134.4(6)
La2 O3 La2' 11.98(17)
C18 N4 C12 123.2(10)
C18 N4 C19 111.8(9)
C12 N4 C19 123.8(10)
O9 C4 N8 123.9(12)
O9 C4 N13 126.8(11)
N8 C4 N13 109.1(9)
C16 O4 La2 135.3(6)
C13 O5 La1 137.8(6)
C5 N5 C28 125.2(10)
C5 N5 C8 111.5(10)
C28 N5 C8 122.9(10)
O8 C5 N16 128.1(12)
O8 C5 N5 122.5(12)
N16 C5 N5 109.3(9)
C16 N6 C19 112.6(9)
C16 N6 C30 121.5(10)
C19 N6 C30 124.9(10)
C9 O6 La2' 140.6(7)
C9 O6 La2 137.2(6)
La2' O6 La2 15.6(2)
N18 C6 N8 114.5(9)
N18 C6 C2 102.7(9)
N8 C6 C2 102.7(8)
C13 N7 C11 113.9(9)
C13 N7 C24 123.2(9)
C11 N7 C24 122.7(9)
N10 C7 N9 114.9(8)
C5 O8 La1 144.0(7)
C4 N8 C6 112.8(11)
C4 N8 C28 123.6(10)
C6 N8 C28 123.1(10)
N2 C8 N5 116.4(10)
N2 C8 C29 104.9(10)
N5 C8 C29 100.6(9)
C4 O9 La1' 128.6(6)
C4 O9 La1 138.8(6)
La1' O9 La1 21.27(17)
O6 C9 N20 125.6(11)
O6 C9 N15 125.4(10)
N20 C9 N15 109.0(9)
C25 N9 C7 122.2(9)
C25 N9 C10 112.6(9)
C7 N9 C10 125.1(9)
C1 O10 La2' 138.6(7)
C1 O10 La2 132.8(6)
La2' O10 La2 9.2(2)
N14 C10 N9 114.2(9)
N14 C10 C15 104.5(9)
N9 C10 C15 100.8(8)
C16 N10 C7 120.9(9)
C16 N10 C23 114.2(10)
C7 N10 C23 124.9(9)
C18 N11 C26 119.8(9)
C18 N11 C23 111.9(10)
C26 N11 C23 128.3(10)
N7 C11 N15 114.7(9)
N7 C11 C14 101.6(8)
N15 C11 C14 102.5(9)
C20 O7 La2 146.0(6)
C20 O7 La2' 144.3(7)
La2 O7 La2' 16.4(2)
C25 N12 C15 111.4(10)
C25 N12 C22 123.6(9)
C15 N12 C22 124.6(9)
C5 N16 C29 114.6(10)
C5 N16 C24 120.2(10)
C29 N16 C24 125.2(10)
C4 N13 C2 114.0(10)
C4 N13 C12 122.9(10)
C2 N13 C12 122.4(12)
N4 C12 N13 113.0(9)
O5 C13 N7 127.3(10)
O5 C13 N19 122.6(10)
N7 C13 N19 110.1(9)
C21 N14 C26 121.9(9)
C21 N14 C10 114.8(9)
C26 N14 C10 122.6(9)
N19 C14 N20 114.0(8)
N19 C14 C11 104.8(9)
N20 C14 C11 102.7(9)
N12 C15 N3 113.6(8)
N12 C15 C10 106.1(9)
N3 C15 C10 100.2(8)
C9 N15 C11 112.9(9)
C9 N15 C27 122.5(9)
C11 N15 C27 124.1(10)
O4 C16 N10 127.1(12)
O4 C16 N6 125.3(11)
N10 C16 N6 107.6(9)
C20 N17 C2 112.3(9)
C20 N17 C30 123.2(10)
C2 N17 C30 124.3(10)
N19 C17 N3 115.1(9)
C20 N18 C6 110.8(9)
C20 N18 C3 124.2(9)
C6 N18 C3 124.7(9)
O1 C18 N11 127.8(9)
O1 C18 N4 122.9(9)
N11 C18 N4 109.2(9)
O1 C18 La1' 22.3(5)
N11 C18 La1' 120.5(7)
N4 C18 La1' 123.3(7)
N6 C19 N4 117.0(10)
N6 C19 C23 103.4(9)
N4 C19 C23 103.0(8)
C13 N19 C17 124.4(9)
C13 N19 C14 109.6(10)
C17 N19 C14 125.7(10)
O7 C20 N18 124.9(11)
O7 C20 N17 124.0(10)
N18 C20 N17 111.0(9)
C9 N20 C22 122.5(9)
C9 N20 C14 112.8(10)
C22 N20 C14 124.7(10)
O2 C21 N14 129.5(10)
O2 C21 N3 121.9(10)
N14 C21 N3 108.6(9)
N20 C22 N12 113.6(8)
N10 C23 N11 116.6(10)
N10 C23 C19 101.7(9)
N11 C23 C19 104.1(9)
N7 C24 N16 117.0(9)
O3 C25 N9 127.7(11)
O3 C25 N12 123.5(11)
N9 C25 N12 108.7(9)
N11 C26 N14 112.6(8)
N1 C27 N15 114.6(9)
N5 C28 N8 115.8(9)
N16 C29 N1 115.4(9)
N16 C29 C8 103.9(9)
N1 C29 C8 100.1(9)
N6 C30 N17 116.3(9)
La2 O2W La2' 16.6(2)
La2' O6W La2 15.7(3)
O07 N03 O08 122.6(18)
O07 N03 O09 113.4(17)
O08 N03 O09 120.1(17)
N01 O01 La1' 92.4(6)
N01 O01 La1 90.6(6)
La1' O01 La1 19.22(17)
O03 N01 O02 121.4(11)
O03 N01 O01 122.4(10)
O02 N01 O01 116.2(9)
O03 N01 La1' 155.6(10)
O02 N01 La1' 59.6(6)
O01 N01 La1' 62.1(6)
N01 O02 La1' 95.6(7)
N01 O02 La1 107.5(7)
La1' O02 La1 21.73(18)
O06 N02 O05 120.0(18)
O06 N02 O04 121.4(15)
O05 N02 O04 118.0(19)

loop_
_geom_bond_atom_site_label_1
_geom_bond_atom_site_label_2
_geom_bond_distance
La1 La1' 0.964(7)
La1 O1W 2.525(8)
La1 O5W 2.559(9)
La1 O1 2.573(9)
La1 O02 2.574(9)
La1 O8 2.581(7)
La1 O2 2.583(7)
La1 O5 2.614(7)
La1 O9 2.643(7)
La1 O01 2.896(10)
La1' O1 1.624(11)
La1' O2 2.297(8)
La1' O02 2.539(10)
La1' O9 2.566(8)
La1' O01 2.592(11)
La1' C18 2.671(12)
La1' N01 2.930(10)
La2 La2' 0.747(10)
La2 O7 2.502(7)
La2 O6W 2.505(9)
La2 O3 2.521(8)
La2 O2W 2.532(9)
La2 O7W 2.583(10)
La2 O6 2.607(8)
La2 O4 2.625(8)
La2 O10 2.733(8)
La2' O10 2.093(12)
La2' O6W 2.100(11)
La2' O6 2.250(11)
La2' O2W 2.615(12)
La2' O7 2.646(10)
La2' O3 2.999(12)
La2' C1 3.105(14)
O1 C18 1.202(12)
O2 C21 1.238(12)
C1 O10 1.209(13)
C1 N1 1.353(14)
C1 N2 1.421(15)
N1 C27 1.461(16)
N1 C29 1.470(15)
N2 C8 1.370(16)
N2 C3 1.436(16)
C2 N17 1.411(15)
C2 N13 1.462(14)
C2 C6 1.579(18)
N3 C21 1.375(14)
N3 C17 1.440(15)
N3 C15 1.518(14)
C3 N18 1.454(14)
O3 C25 1.225(12)
N4 C18 1.367(13)
N4 C12 1.432(15)
N4 C19 1.461(15)
C4 O9 1.242(12)
C4 N8 1.326(15)
C4 N13 1.335(17)
O4 C16 1.242(13)
O5 C13 1.259(12)
N5 C5 1.373(16)
N5 C28 1.398(18)
N5 C8 1.504(15)
C5 O8 1.184(12)
C5 N16 1.329(16)
N6 C16 1.353(15)
N6 C19 1.423(14)
N6 C30 1.442(17)
O6 C9 1.219(12)
C6 N18 1.451(13)
C6 N8 1.461(14)
N7 C13 1.334(14)
N7 C11 1.422(15)
N7 C24 1.443(16)
C7 N10 1.435(16)
C7 N9 1.469(16)
N8 C28 1.47(2)
C8 C29 1.583(19)
C9 N20 1.353(14)
C9 N15 1.360(15)
N9 C25 1.347(15)
N9 C10 1.478(14)
C10 N14 1.448(13)
C10 C15 1.529(18)
N10 C16 1.323(15)
N10 C23 1.436(15)
N11 C18 1.356(14)
N11 C26 1.424(15)
N11 C23 1.451(14)
C11 N15 1.459(14)
C11 C14 1.569(18)
O7 C20 1.231(13)
N12 C25 1.367(14)
N12 C15 1.419(13)
N12 C22 1.465(16)
N16 C29 1.424(14)
N16 C24 1.459(17)
N13 C12 1.468(17)
C13 N19 1.377(14)
N14 C21 1.292(14)
N14 C26 1.447(15)
C14 N19 1.438(13)
C14 N20 1.462(14)
N15 C27 1.464(15)
N17 C20 1.350(15)
N17 C30 1.456(17)
C17 N19 1.405(15)
N18 C20 1.343(14)
C19 C23 1.537(17)
N20 C22 1.424(16)
N03 O07 1.00(2)
N03 O08 1.18(3)
N03 O09 1.34(3)
O01 N01 1.263(12)
N01 O03 1.195(13)
N01 O02 1.235(12)
N02 O06 1.159(18)
N02 O05 1.17(2)
N02 O04 1.280(15)
